data_8000176
loop_
_publ_author_name
'Sugiura, Hiroki'
'Sakai, Daisuke'
'Otani, Harunori'
'Teranishi, Kazuhiro'
'Takahira, Yusuke'
'Amemiya, Ryo'
'Yamaguchi, Masahiko'

_publ_section_title
;
 Synthesis and Structure of Optically Active 1,12-Diethyl- and
 1,12-Diisopropylbenzo[c]phenanthrenes: An Isopropyl Group Can Be Smaller
 than a Methyl Group
;
_journal_issue 1
_journal_name_full 'Chemistry Letters'
_journal_page_first 72
_journal_paper_doi 10.1246/cl.2007.72
_journal_volume 36
_journal_year 2007
_chemical_absolute_configuration 'CHOOSE rm ad rmad syn or unk'
_chemical_formula_moiety 'C46 H54 N2 O6 S2 '
_chemical_formula_sum 'C46 H54 N2 O6 S2'
_chemical_formula_weight 795.06
_space_group_IT_number 20
_symmetry_cell_setting orthorhombic
_symmetry_Int_Tables_number 20
_symmetry_space_group_name_Hall 'C 2c 2'
_symmetry_space_group_name_H-M 'C 2 2 21'
_cell_angle_alpha 90.0000
_cell_angle_beta 90.0000
_cell_angle_gamma 90.0000
_cell_formula_units_Z 4
_cell_length_a 10.993(12)
_cell_length_b 13.367(11)
_cell_length_c 28.13(2)
_cell_measurement_reflns_used 11841
_cell_measurement_temperature 173.1
_cell_measurement_theta_max 27.4
_cell_measurement_theta_min 3.0
_cell_volume 4134(6)
_computing_cell_refinement PROCESS-AUTO
_computing_data_collection PROCESS-AUTO
_computing_data_reduction CrystalStructure
_computing_publication_material 'CrystalStructure 3.7.0'
_computing_structure_refinement CRYSTALS
_computing_structure_solution SIR92
_diffrn_detector_area_resol_mean 10.00
_diffrn_measured_fraction_theta_full 0.995
_diffrn_measured_fraction_theta_max 0.995
_diffrn_measurement_device_type 'Rigaku RAXIS-RAPID'
_diffrn_measurement_method \w
_diffrn_radiation_type 'Mo K\a'
_diffrn_radiation_wavelength 0.71075
_diffrn_reflns_av_R_equivalents 0.109
_diffrn_reflns_limit_h_max 14
_diffrn_reflns_limit_h_min -14
_diffrn_reflns_limit_k_max 17
_diffrn_reflns_limit_k_min -17
_diffrn_reflns_limit_l_max 36
_diffrn_reflns_limit_l_min -36
_diffrn_reflns_number 20358
_diffrn_reflns_theta_full 27.46
_diffrn_reflns_theta_max 27.46
_exptl_absorpt_coefficient_mu 0.180
_exptl_absorpt_correction_T_max 0.982
_exptl_absorpt_correction_T_min 0.784
_exptl_absorpt_correction_type multi-scan
_exptl_absorpt_process_details
;
    Higashi, T. (1995). Program for Absorption Correction.
    Rigaku Corporation, Tokyo, Japan.
;
_exptl_crystal_colour yellow
_exptl_crystal_density_diffrn 1.278
_exptl_crystal_density_method 'not measured'
_exptl_crystal_description block
_exptl_crystal_F_000 1696.00
_exptl_crystal_size_max 0.20
_exptl_crystal_size_mid 0.10
_exptl_crystal_size_min 0.10
_refine_diff_density_max 0.54
_refine_diff_density_min -0.36
_refine_ls_abs_structure_details 'Flack, H. D. (1983), Acta Cryst. A39, 876-881.  2093 Friedel Pairs'
_refine_ls_abs_structure_Flack 0.00(10)
_refine_ls_extinction_method none
_refine_ls_goodness_of_fit_ref 1.010
_refine_ls_hydrogen_treatment refall
_refine_ls_number_parameters 282
_refine_ls_number_reflns 4722
_refine_ls_R_factor_gt 0.0495
_refine_ls_shift/su_max 0.0019
_refine_ls_structure_factor_coef Fsqd
_refine_ls_weighting_details 'w = 1/[0.5000\s(Fo^2^)]/(4Fo^2^)'
_refine_ls_weighting_scheme calc
_refine_ls_wR_factor_ref 0.0571
_reflns_number_gt 1400
_reflns_number_total 4722
_reflns_threshold_expression F^2^>2.0\s(F^2^)
_cod_data_source_file 36-72sup1.cif
_cod_data_source_block (P)-9
_cod_original_cell_volume 4133(7)
_cod_original_formula_sum 'C46 H54 N2 O6 S2 '
_cod_database_code 8000176

loop_
_symmetry_equiv_pos_site_id
_symmetry_equiv_pos_as_xyz
1 +X,+Y,+Z
2 +X,-Y,-Z
3 -X,+Y,1/2-Z
4 -X,-Y,1/2+Z
5 1/2+X,1/2+Y,+Z
6 1/2+X,1/2-Y,-Z
7 1/2-X,1/2+Y,1/2-Z
8 1/2-X,1/2-Y,1/2+Z

loop_
_atom_site_label
_atom_site_type_symbol
_atom_site_fract_x
_atom_site_fract_y
_atom_site_fract_z
_atom_site_U_iso_or_equiv
_atom_site_adp_type
_atom_site_occupancy
_atom_site_symmetry_multiplicity
_atom_site_calc_flag
_atom_site_refinement_flags
S(1) S 0.84218(12) -0.02964(10) 0.39163(5) 0.0402(4) Uani 1.00 1 d .
O(3) O 0.7965(2) -0.0306(2) 0.34557(12) 0.0960(15) Uani 1.00 1 d .
O(2) O 0.8060(3) 0.0483(2) 0.42388(12) 0.0980(16) Uani 1.00 1 d .
O(1) O 1.1504(3) 0.0792(2) 0.40259(10) 0.0456(12) Uani 1.00 1 d .
N(1) N 0.9972(3) -0.0312(2) 0.39043(11) 0.0246(10) Uani 1.00 1 d .
C(1) C 0.9249(4) 0.3681(2) 0.29972(14) 0.0295(15) Uani 1.00 1 d .
C(9) C 1.0000 0.2205(4) 0.2500 0.025(2) Uani 1.00 2 d S
C(8) C 1.0000 0.1175(4) 0.2500 0.0174(19) Uani 1.00 2 d S
C(19) C 0.9502(4) -0.1769(3) 0.43928(13) 0.0279(15) Uani 1.00 1 d .
C(10) C 0.9777(4) 0.2721(2) 0.29505(13) 0.0247(14) Uani 1.00 1 d .
C(5) C 1.0081(4) 0.2182(2) 0.33826(13) 0.0248(14) Uani 1.00 1 d .
C(14) C 1.0606(4) 0.0571(3) 0.37972(14) 0.0317(17) Uani 1.00 1 d .
C(20) C 0.8267(5) -0.1429(3) 0.42104(16) 0.059(2) Uani 1.00 1 d .
C(6) C 1.0229(4) 0.1123(2) 0.33574(13) 0.0290(15) Uani 1.00 1 d .
C(16) C 1.1320(4) -0.2472(2) 0.44069(14) 0.0332(16) Uani 1.00 1 d .
C(1411) C 1.0387(4) -0.0857(2) 0.43278(13) 0.0275(15) Uani 1.00 1 d .
C(12) C 0.8257(4) 0.5281(2) 0.26510(12) 0.0501(18) Uani 1.00 1 d .
C(2) C 0.9217(4) 0.4122(2) 0.34549(16) 0.0390(16) Uani 1.00 1 d .
C(3) C 0.9710(4) 0.3640(3) 0.38530(14) 0.0415(17) Uani 1.00 1 d .
C(21) C 1.0138(5) -0.2655(3) 0.41399(14) 0.0345(17) Uani 1.00 1 d .
C(15) C 1.1609(4) -0.1359(2) 0.42849(13) 0.0385(16) Uani 1.00 1 d .
C(4) C 1.0061(4) 0.2677(2) 0.38275(12) 0.0361(16) Uani 1.00 1 d .
C(11) C 0.8490(5) 0.4147(2) 0.26074(16) 0.0415(17) Uani 1.00 1 d .
C(17) C 1.0902(4) -0.2470(3) 0.49426(17) 0.0445(17) Uani 1.00 1 d .
C(18) C 0.9619(4) -0.2034(3) 0.49184(16) 0.0465(19) Uani 1.00 1 d .
C(13) C 0.7224(4) 0.3560(3) 0.25764(18) 0.075(2) Uani 1.00 1 d .
C(22) C 1.0241(5) -0.2566(2) 0.36093(12) 0.058(2) Uani 1.00 1 d .
C(23) C 0.9603(4) -0.3687(2) 0.42614(16) 0.068(2) Uani 1.00 1 d .
C(7) C 1.0089(3) 0.0621(2) 0.29283(12) 0.0286(14) Uani 1.00 1 d .
H(8) H 0.7526 0.5369 0.2826 0.060 Uiso 1.00 1 c R
H(6) H 0.8176 0.5585 0.2347 0.060 Uiso 1.00 1 c R
H(7) H 0.8913 0.5582 0.2818 0.061 Uiso 1.00 1 c R
H(11) H 0.7269 0.2999 0.2370 0.091 Uiso 1.00 1 c R
H(10) H 0.6626 0.4013 0.2462 0.091 Uiso 1.00 1 c R
H(9) H 0.7008 0.3342 0.2887 0.091 Uiso 1.00 1 c R
H(23) H 0.9553 -0.2862 0.3461 0.070 Uiso 1.00 1 c R
H(24) H 1.0958 -0.2902 0.3508 0.070 Uiso 1.00 1 c R
H(22) H 1.0289 -0.1880 0.3523 0.070 Uiso 1.00 1 c R
H(27) H 0.9982 -0.3967 0.4534 0.082 Uiso 1.00 1 c R
H(26) H 0.9722 -0.4118 0.3997 0.082 Uiso 1.00 1 c R
H(25) H 0.8756 -0.3611 0.4319 0.081 Uiso 1.00 1 c R
H(15) H 1.1951 -0.2934 0.4336 0.040 Uiso 1.00 1 c R
H(12) H 1.0358 -0.0436 0.4600 0.033 Uiso 1.00 1 c R
H(5) H 0.8897 0.4045 0.2313 0.050 Uiso 1.00 1 c R
H(1) H 0.8878 0.4771 0.3491 0.047 Uiso 1.00 1 c R
H(2) H 0.9762 0.3996 0.4145 0.050 Uiso 1.00 1 c R
H(3) H 1.0315 0.2335 0.4107 0.043 Uiso 1.00 1 c R
H(4) H 1.0050 -0.0089 0.2921 0.034 Uiso 1.00 1 c R
H(21) H 0.7700 -0.1370 0.4464 0.070 Uiso 1.00 1 c R
H(20) H 0.7987 -0.1918 0.3991 0.070 Uiso 1.00 1 c R
H(14) H 1.2169 -0.1081 0.4506 0.046 Uiso 1.00 1 c R
H(13) H 1.1929 -0.1303 0.3972 0.046 Uiso 1.00 1 c R
H(17) H 1.0893 -0.3136 0.5061 0.054 Uiso 1.00 1 c R
H(16) H 1.1422 -0.2072 0.5135 0.054 Uiso 1.00 1 c R
H(18) H 0.9548 -0.1464 0.5118 0.056 Uiso 1.00 1 c R
H(19) H 0.9027 -0.2517 0.5007 0.056 Uiso 1.00 1 c R

loop_
_atom_site_aniso_label
_atom_site_aniso_U_11
_atom_site_aniso_U_22
_atom_site_aniso_U_33
_atom_site_aniso_U_12
_atom_site_aniso_U_13
_atom_site_aniso_U_23
S(1) 0.0354(9) 0.0427(8) 0.0425(8) -0.0017(8) -0.0073(8) 0.0124(8)
O(3) 0.056(3) 0.164(3) 0.067(2) -0.060(3) -0.035(2) 0.063(2)
O(2) 0.078(3) 0.065(2) 0.151(3) 0.024(2) 0.025(3) -0.056(2)
O(1) 0.050(2) 0.036(2) 0.051(2) -0.023(2) -0.024(2) 0.0109(16)
N(1) 0.017(2) 0.033(2) 0.024(2) 0.005(2) -0.000(2) 0.008(2)
C(1) 0.041(3) 0.019(2) 0.029(2) 0.004(2) -0.002(2) 0.002(2)
C(9) 0.034(5) 0.028(4) 0.012(3) 0.0000 -0.001(3) 0.0000
C(8) 0.018(4) 0.024(3) 0.010(3) 0.0000 -0.002(3) 0.0000
C(19) 0.019(3) 0.041(3) 0.025(2) 0.009(2) -0.001(2) 0.014(2)
C(10) 0.024(3) 0.028(2) 0.022(2) 0.000(2) -0.003(2) 0.001(2)
C(5) 0.025(3) 0.023(2) 0.026(2) 0.001(2) 0.001(2) -0.000(2)
C(14) 0.034(4) 0.026(3) 0.035(3) 0.001(2) 0.002(2) -0.000(2)
C(20) 0.071(5) 0.050(3) 0.055(3) -0.014(3) 0.005(3) 0.028(2)
C(6) 0.038(3) 0.023(2) 0.026(2) 0.004(2) -0.008(2) 0.006(2)
C(16) 0.029(3) 0.031(3) 0.040(3) 0.008(2) 0.005(2) 0.006(2)
C(1411) 0.024(3) 0.029(2) 0.030(2) 0.004(2) 0.000(2) 0.007(2)
C(12) 0.068(4) 0.032(2) 0.050(3) 0.004(3) -0.006(3) 0.008(2)
C(2) 0.048(3) 0.021(2) 0.048(3) 0.005(2) 0.010(3) -0.008(2)
C(3) 0.066(4) 0.040(3) 0.018(2) 0.010(3) -0.003(3) -0.001(2)
C(21) 0.046(4) 0.030(3) 0.027(2) 0.001(3) -0.005(3) -0.005(2)
C(15) 0.051(4) 0.046(3) 0.019(2) 0.001(3) -0.003(3) 0.012(2)
C(4) 0.059(4) 0.023(2) 0.027(2) 0.005(2) -0.006(3) -0.005(2)
C(11) 0.057(4) 0.036(3) 0.032(3) 0.016(3) -0.002(3) -0.002(2)
C(17) 0.035(3) 0.047(3) 0.052(3) -0.000(3) -0.014(3) 0.012(2)
C(18) 0.029(3) 0.061(4) 0.050(3) 0.001(3) 0.005(3) 0.021(2)
C(13) 0.095(5) 0.055(3) 0.077(4) 0.011(4) -0.027(4) 0.015(3)
C(22) 0.066(5) 0.048(3) 0.061(3) 0.003(3) 0.004(4) -0.017(2)
C(23) 0.080(5) 0.024(3) 0.099(4) -0.016(3) -0.022(4) 0.001(2)
C(7) 0.012(3) 0.032(3) 0.042(2) 0.003(2) 0.001(2) 0.000(2)

loop_
_atom_type_symbol
_atom_type_description
_atom_type_scat_dispersion_real
_atom_type_scat_dispersion_imag
_atom_type_scat_source
C C 0.003 0.002
;
International Tables for Crystallography
(1992, Vol. C, Tables 4.2.6.8 and 6.1.1.4)
;
H H 0.000 0.000
;
International Tables for Crystallography
(1992, Vol. C, Table 6.1.1.4)
;
N N 0.006 0.003
;
International Tables for Crystallography
(1992, Vol. C, Tables 4.2.6.8 and 6.1.1.4)
;
O O 0.011 0.006
;
International Tables for Crystallography
(1992, Vol. C, Tables 4.2.6.8 and 6.1.1.4)
;
S S 0.125 0.123
;
International Tables for Crystallography
(1992, Vol. C, Tables 4.2.6.8 and 6.1.1.4)
;

loop_
_geom_angle_atom_site_label_1
_geom_angle_atom_site_label_2
_geom_angle_atom_site_label_3
_geom_angle
_geom_angle_site_symmetry_3
O(3) S(1) O(2) 119.6(2) .
O(3) S(1) N(1) 110.05(18) .
O(3) S(1) C(20) 113.7(2) .
O(2) S(1) N(1) 107.32(19) .
O(2) S(1) C(20) 107.8(2) .
N(1) S(1) C(20) 95.6(2) .
S(1) N(1) C(14) 119.4(2) .
S(1) N(1) C(1411) 107.5(2) .
C(14) N(1) C(1411) 115.9(3) .
C(10) C(1) C(2) 118.2(3) .
C(10) C(1) C(11) 122.2(3) .
C(2) C(1) C(11) 118.3(3) .
C(8) C(9) C(10) 118.1(2) .
C(8) C(9) C(10) 118.1(2) 75503
C(10) C(9) C(10) 123.8(4) 75503
C(9) C(8) C(7) 121.5(2) .
C(9) C(8) C(7) 121.5(2) 75503
C(7) C(8) C(7) 117.1(4) 75503
C(20) C(19) C(1411) 106.4(3) .
C(20) C(19) C(21) 118.5(3) .
C(20) C(19) C(18) 118.1(3) .
C(1411) C(19) C(21) 105.1(3) .
C(1411) C(19) C(18) 103.9(3) .
C(21) C(19) C(18) 103.3(3) .
C(1) C(10) C(9) 125.2(3) .
C(1) C(10) C(5) 117.8(3) .
C(9) C(10) C(5) 116.9(3) .
C(10) C(5) C(6) 118.5(3) .
C(10) C(5) C(4) 120.3(3) .
C(6) C(5) C(4) 120.6(3) .
O(1) C(14) N(1) 119.6(3) .
O(1) C(14) C(6) 122.9(3) .
N(1) C(14) C(6) 117.0(3) .
S(1) C(20) C(19) 109.5(3) .
C(5) C(6) C(14) 118.6(3) .
C(5) C(6) C(7) 120.6(3) .
C(14) C(6) C(7) 120.6(3) .
C(21) C(16) C(15) 102.6(3) .
C(21) C(16) C(17) 102.9(3) .
C(15) C(16) C(17) 105.5(3) .
N(1) C(1411) C(19) 106.7(3) .
N(1) C(1411) C(15) 115.6(3) .
C(19) C(1411) C(15) 102.5(3) .
C(1) C(2) C(3) 121.7(3) .
C(2) C(3) C(4) 120.6(3) .
C(19) C(21) C(16) 92.1(3) .
C(19) C(21) C(22) 115.5(3) .
C(19) C(21) C(23) 114.3(4) .
C(16) C(21) C(22) 114.4(4) .
C(16) C(21) C(23) 111.2(3) .
C(22) C(21) C(23) 108.7(3) .
C(16) C(15) C(1411) 103.1(3) .
C(5) C(4) C(3) 119.9(3) .
C(1) C(11) C(12) 116.1(3) .
C(1) C(11) C(13) 108.5(3) .
C(12) C(11) C(13) 110.0(3) .
C(16) C(17) C(18) 103.1(3) .
C(19) C(18) C(17) 102.1(3) .
C(8) C(7) C(6) 119.6(3) .
S(1) C(20) H(21) 110.4 .
S(1) C(20) H(20) 108.8 .
C(19) C(20) H(21) 110.9 .
C(19) C(20) H(20) 107.7 .
H(21) C(20) H(20) 109.5 .
C(21) C(16) H(15) 114.6(4) .
C(15) C(16) H(15) 115.2(4) .
C(17) C(16) H(15) 114.5(4) .
N(1) C(1411) H(12) 110.4(4) .
C(19) C(1411) H(12) 110.3(4) .
C(15) C(1411) H(12) 110.9(4) .
C(11) C(12) H(8) 107.7 .
C(11) C(12) H(6) 111.4 .
C(11) C(12) H(7) 109.3(4) .
H(8) C(12) H(6) 109.5 .
H(8) C(12) H(7) 109.5 .
H(6) C(12) H(7) 109.5 .
C(1) C(2) H(1) 119.1(4) .
C(3) C(2) H(1) 119.2(5) .
C(2) C(3) H(2) 118.9(4) .
C(4) C(3) H(2) 120.5(4) .
C(16) C(15) H(14) 111.2 .
C(16) C(15) H(13) 110.8 .
C(1411) C(15) H(14) 110.6 .
C(1411) C(15) H(13) 111.7 .
H(14) C(15) H(13) 109.5 .
C(5) C(4) H(3) 120.1(4) .
C(3) C(4) H(3) 120.0(4) .
C(1) C(11) H(5) 108.2(5) .
C(12) C(11) H(5) 106.8(4) .
C(13) C(11) H(5) 106.9(4) .
C(16) C(17) H(17) 109.6 .
C(16) C(17) H(16) 111.7 .
C(18) C(17) H(17) 111.3 .
C(18) C(17) H(16) 111.6 .
H(17) C(17) H(16) 109.5 .
C(19) C(18) H(18) 112.3 .
C(19) C(18) H(19) 110.8 .
C(17) C(18) H(18) 110.8 .
C(17) C(18) H(19) 111.2 .
H(18) C(18) H(19) 109.5 .
C(11) C(13) H(11) 112.0 .
C(11) C(13) H(10) 107.9 .
C(11) C(13) H(9) 108.5(5) .
H(11) C(13) H(10) 109.5 .
H(11) C(13) H(9) 109.5 .
H(10) C(13) H(9) 109.5 .
C(21) C(22) H(23) 110.1 .
C(21) C(22) H(24) 108.8 .
C(21) C(22) H(22) 109.5(4) .
H(23) C(22) H(24) 109.5 .
H(23) C(22) H(22) 109.5 .
H(24) C(22) H(22) 109.5 .
C(21) C(23) H(27) 111.4 .
C(21) C(23) H(26) 108.5 .
C(21) C(23) H(25) 108.5(4) .
H(27) C(23) H(26) 109.5 .
H(27) C(23) H(25) 109.5 .
H(26) C(23) H(25) 109.5 .
C(8) C(7) H(4) 120.1(4) .
C(6) C(7) H(4) 120.3(4) .

loop_
_geom_bond_atom_site_label_1
_geom_bond_atom_site_label_2
_geom_bond_distance
_geom_bond_site_symmetry_2
S(1) O(3) 1.389(3) .
S(1) O(2) 1.438(3) .
S(1) N(1) 1.705(3) .
S(1) C(20) 1.734(4) .
O(1) C(14) 1.214(5) .
N(1) C(14) 1.404(5) .
N(1) C(1411) 1.469(5) .
C(1) C(10) 1.414(5) .
C(1) C(2) 1.416(6) .
C(1) C(11) 1.512(6) .
C(9) C(8) 1.377(7) .
C(9) C(10) 1.463(4) .
C(9) C(10) 1.463(4) 75503
C(8) C(7) 1.417(4) .
C(8) C(7) 1.417(4) 75503
C(19) C(20) 1.521(7) .
C(19) C(1411) 1.571(6) .
C(19) C(21) 1.548(6) .
C(19) C(18) 1.526(5) .
C(10) C(5) 1.452(5) .
C(5) C(6) 1.426(5) .
C(5) C(4) 1.416(5) .
C(14) C(6) 1.499(5) .
C(6) C(7) 1.389(5) .
C(16) C(21) 1.521(7) .
C(16) C(15) 1.560(5) .
C(16) C(17) 1.575(6) .
C(1411) C(15) 1.507(6) .
C(12) C(11) 1.541(5) .
C(2) C(3) 1.401(6) .
C(3) C(4) 1.346(5) .
C(21) C(22) 1.501(5) .
C(21) C(23) 1.538(6) .
C(11) C(13) 1.601(7) .
C(17) C(18) 1.528(6) .
C(20) H(21) 0.950 .
C(20) H(20) 0.950 .
C(16) H(15) 0.950(6) .
C(1411) H(12) 0.950(5) .
C(12) H(8) 0.950 .
C(12) H(6) 0.950 .
C(12) H(7) 0.950(6) .
C(2) H(1) 0.950(5) .
C(3) H(2) 0.950(5) .
C(15) H(14) 0.950 .
C(15) H(13) 0.950 .
C(4) H(3) 0.950(5) .
C(11) H(5) 0.950(6) .
C(17) H(17) 0.950 .
C(17) H(16) 0.950 .
C(18) H(18) 0.950 .
C(18) H(19) 0.950 .
C(13) H(11) 0.950 .
C(13) H(10) 0.950 .
C(13) H(9) 0.950(7) .
C(22) H(23) 0.950 .
C(22) H(24) 0.950 .
C(22) H(22) 0.950(4) .
C(23) H(27) 0.950 .
C(23) H(26) 0.950 .
C(23) H(25) 0.950(6) .
C(7) H(4) 0.950(5) .

loop_
_geom_contact_atom_site_label_1
_geom_contact_atom_site_label_2
_geom_contact_distance
_geom_contact_site_symmetry_2
O(3) C(12) 3.480(4) 64507
O(3) C(11) 3.469(5) 64507
O(3) C(13) 3.281(6) 64507
O(2) C(16) 3.369(5) 45505
O(2) C(18) 3.585(5) 55602
O(1) C(23) 3.540(5) 55505
C(16) O(2) 3.369(5) 54505
C(12) O(3) 3.480(4) 65507
C(12) C(7) 3.598(6) 45505
C(4) C(17) 3.591(6) 55602
C(11) O(3) 3.469(5) 65507
C(17) C(4) 3.591(6) 55602
C(18) O(2) 3.585(5) 55602
C(13) O(3) 3.281(6) 65507
C(23) O(1) 3.540(5) 44505
C(7) C(12) 3.598(6) 54505
O(3) H(6) 2.845 64507
O(3) H(11) 3.254 64507
O(3) H(10) 2.774 64507
O(3) H(5) 3.101(5) 64507
O(2) H(27) 3.561 45505
O(2) H(15) 2.456(5) 45505
O(2) H(18) 2.768 55602
O(1) H(26) 3.541 55505
O(1) H(25) 2.729(5) 55505
O(1) H(1) 3.308(5) 54505
O(1) H(20) 3.470 55505
O(1) H(16) 2.917 55602
O(1) H(18) 3.350 55602
C(8) H(8) 3.117 54505
C(8) H(8) 3.117 64507
C(8) H(10) 3.399 54505
C(8) H(10) 3.399 64507
C(14) H(8) 3.462 54505
C(14) H(18) 3.476 55602
C(20) H(17) 3.369 44606
C(20) H(16) 3.393 44606
C(6) H(8) 3.102 54505
C(16) H(19) 3.401 54606
C(1411) H(12) 3.477(5) 55602
C(1411) H(18) 3.592 55602
C(2) H(26) 2.858 56501
C(2) H(13) 2.961 45505
C(3) H(26) 3.025 56501
C(3) H(14) 3.363 45505
C(3) H(13) 3.076 45505
C(3) H(17) 3.389 55602
C(15) H(2) 3.521(7) 54505
C(4) H(20) 3.294 55505
C(4) H(17) 3.316 55602
C(4) H(16) 3.378 55602
C(4) H(18) 3.426 55602
C(4) H(19) 3.476 55602
C(17) H(2) 3.510(6) 55602
C(17) H(3) 2.757(6) 55602
C(17) H(21) 3.016 54606
C(17) H(19) 3.438 54606
C(18) H(3) 2.875(5) 55602
C(13) H(24) 3.553 45505
C(13) H(22) 3.459(6) 45505
C(13) H(4) 3.149(6) 45505
C(13) H(4) 3.386(6) 65507
C(22) H(9) 3.063(6) 54505
C(23) H(1) 3.096(5) 54501
C(23) H(2) 3.120(5) 54501
C(7) H(8) 2.715 54505
C(7) H(8) 3.589 64507
C(7) H(10) 3.031 54505
C(7) H(10) 3.062 64507
H(8) C(8) 3.117 45505
H(8) C(14) 3.462 45505
H(8) C(6) 3.102 45505
H(8) C(7) 2.715 45505
H(8) C(7) 3.589 65507
H(8) H(11) 3.566 65507
H(8) H(4) 2.803 45505
H(8) H(4) 3.579 65507
H(6) O(3) 2.845 65507
H(6) H(11) 3.359 65507
H(6) H(24) 3.285 76503
H(7) H(11) 3.522 65507
H(7) H(23) 2.845 56501
H(7) H(24) 3.596 56501
H(7) H(26) 3.457 56501
H(11) O(3) 3.254 65507
H(11) H(8) 3.566 64507
H(11) H(6) 3.359 64507
H(11) H(7) 3.522 64507
H(11) H(23) 3.285 65507
H(10) O(3) 2.774 65507
H(10) C(8) 3.399 45505
H(10) C(7) 3.031 45505
H(10) C(7) 3.062 65507
H(10) H(10) 3.581 65503
H(10) H(22) 3.535 45505
H(10) H(4) 2.472 45505
H(10) H(4) 2.449 65507
H(9) C(22) 3.063(6) 45505
H(9) H(23) 3.533 45505
H(9) H(24) 2.675 45505
H(9) H(22) 2.621(6) 45505
H(9) H(4) 3.007(6) 45505
H(9) H(13) 3.091 45505
H(23) H(7) 2.845 54501
H(23) H(11) 3.285 64507
H(23) H(9) 3.533 54505
H(23) H(1) 3.251 54501
H(24) C(13) 3.553 54505
H(24) H(6) 3.285 74503
H(24) H(7) 3.596 54501
H(24) H(9) 2.675 54505
H(22) C(13) 3.459(6) 54505
H(22) H(10) 3.535 54505
H(22) H(9) 2.621(6) 54505
H(27) O(2) 3.561 54505
H(27) H(1) 3.596 54501
H(27) H(2) 2.946 54501
H(26) O(1) 3.541 44505
H(26) C(2) 2.858 54501
H(26) C(3) 3.025 54501
H(26) H(7) 3.457 54501
H(26) H(1) 2.257 54501
H(26) H(2) 2.557 54501
H(25) O(1) 2.729(5) 44505
H(25) H(1) 3.182(5) 54501
H(25) H(2) 3.420(5) 54501
H(25) H(16) 3.127 44606
H(15) O(2) 2.456(5) 54505
H(15) H(21) 3.597 54606
H(15) H(18) 3.339 54606
H(15) H(19) 2.997 54606
H(12) C(1411) 3.477(5) 55602
H(12) H(12) 2.536(5) 55602
H(12) H(18) 2.806 55602
H(5) O(3) 3.101(5) 65507
H(1) O(1) 3.308(5) 45505
H(1) C(23) 3.096(5) 56501
H(1) H(23) 3.251 56501
H(1) H(27) 3.596 56501
H(1) H(26) 2.257 56501
H(1) H(25) 3.182(5) 56501
H(1) H(13) 2.913 45505
H(2) C(15) 3.521(7) 45505
H(2) C(17) 3.510(6) 55602
H(2) C(23) 3.120(5) 56501
H(2) H(27) 2.946 56501
H(2) H(26) 2.557 56501
H(2) H(25) 3.420(5) 56501
H(2) H(21) 3.387 55505
H(2) H(14) 3.028 45505
H(2) H(13) 3.177 45505
H(2) H(17) 2.804 55602
H(2) H(19) 3.201 55602
H(3) C(17) 2.757(6) 55602
H(3) C(18) 2.875(5) 55602
H(3) H(21) 3.299 55505
H(3) H(20) 3.119 55505
H(3) H(17) 2.653 55602
H(3) H(16) 2.481 55602
H(3) H(18) 2.611 55602
H(3) H(19) 2.877 55602
H(4) C(13) 3.149(6) 54505
H(4) C(13) 3.386(6) 64507
H(4) H(8) 2.803 54505
H(4) H(8) 3.579 64507
H(4) H(10) 2.472 54505
H(4) H(10) 2.449 64507
H(4) H(9) 3.007(6) 54505
H(21) C(17) 3.016 44606
H(21) H(15) 3.597 44606
H(21) H(2) 3.387 44505
H(21) H(3) 3.299 44505
H(21) H(17) 2.485 44606
H(21) H(16) 2.755 44606
H(20) O(1) 3.470 44505
H(20) C(4) 3.294 44505
H(20) H(3) 3.119 44505
H(20) H(17) 3.525 44606
H(20) H(16) 3.291 44606
H(14) C(3) 3.363 54505
H(14) H(2) 3.028 54505
H(14) H(19) 3.092 54606
H(13) C(2) 2.961 54505
H(13) C(3) 3.076 54505
H(13) H(9) 3.091 54505
H(13) H(1) 2.913 54505
H(13) H(2) 3.177 54505
H(17) C(20) 3.369 54606
H(17) C(3) 3.389 55602
H(17) C(4) 3.316 55602
H(17) H(2) 2.804 55602
H(17) H(3) 2.653 55602
H(17) H(21) 2.485 54606
H(17) H(20) 3.525 54606
H(17) H(19) 3.559 54606
H(16) O(1) 2.917 55602
H(16) C(20) 3.393 54606
H(16) C(4) 3.378 55602
H(16) H(25) 3.127 54606
H(16) H(3) 2.481 55602
H(16) H(21) 2.755 54606
H(16) H(20) 3.291 54606
H(16) H(19) 2.942 54606
H(18) O(2) 2.768 55602
H(18) O(1) 3.350 55602
H(18) C(14) 3.476 55602
H(18) C(1411) 3.592 55602
H(18) C(4) 3.426 55602
H(18) H(15) 3.339 44606
H(18) H(12) 2.806 55602
H(18) H(3) 2.611 55602
H(19) C(16) 3.401 44606
H(19) C(4) 3.476 55602
H(19) C(17) 3.438 44606
H(19) H(15) 2.997 44606
H(19) H(2) 3.201 55602
H(19) H(3) 2.877 55602
H(19) H(14) 3.092 44606
H(19) H(17) 3.559 44606
H(19) H(16) 2.942 44606

loop_
_geom_torsion_atom_site_label_1
_geom_torsion_atom_site_label_2
_geom_torsion_atom_site_label_3
_geom_torsion_atom_site_label_4
_geom_torsion
_geom_torsion_site_symmetry_1
_geom_torsion_site_symmetry_3
_geom_torsion_site_symmetry_4
O(3) S(1) N(1) C(14) 77.2(3) . . .
O(3) S(1) N(1) C(1411) -148.1(2) . . .
O(3) S(1) C(20) C(19) 125.4(3) . . .
O(2) S(1) N(1) C(14) -54.5(3) . . .
O(2) S(1) N(1) C(1411) 80.2(2) . . .
O(2) S(1) C(20) C(19) -99.5(3) . . .
N(1) S(1) C(20) C(19) 10.7(3) . . .
C(20) S(1) N(1) C(14) -165.1(3) . . .
C(20) S(1) N(1) C(1411) -30.4(2) . . .
S(1) N(1) C(14) O(1) 137.3(3) . . .
S(1) N(1) C(14) C(6) -51.0(4) . . .
S(1) N(1) C(1411) C(19) 40.1(3) . . .
S(1) N(1) C(1411) C(15) 153.3(2) . . .
C(14) N(1) C(1411) C(19) 176.6(3) . . .
C(14) N(1) C(1411) C(15) -70.2(4) . . .
C(1411) N(1) C(14) O(1) 6.2(5) . . .
C(1411) N(1) C(14) C(6) 178.0(3) . . .
C(10) C(1) C(2) C(3) 1.1(6) . . .
C(2) C(1) C(10) C(9) -173.2(3) . . .
C(2) C(1) C(10) C(5) 9.4(6) . . .
C(10) C(1) C(11) C(12) -164.7(4) . . .
C(10) C(1) C(11) C(13) 70.9(5) . . .
C(11) C(1) C(10) C(9) 20.3(6) . . .
C(11) C(1) C(10) C(5) -157.2(4) . . .
C(2) C(1) C(11) C(12) 28.8(6) . . .
C(2) C(1) C(11) C(13) -95.6(4) . . .
C(11) C(1) C(2) C(3) 168.2(4) . . .
C(8) C(9) C(10) C(1) -151.9(3) . . .
C(8) C(9) C(10) C(5) 25.6(4) . . .
C(10) C(9) C(8) C(7) -15.6(2) . . .
C(10) C(9) C(8) C(7) 164.4(2) . . 75503
C(8) C(9) C(10) C(1) -151.9(3) . 75503 75503
C(8) C(9) C(10) C(5) 25.6(4) . 75503 75503
C(10) C(9) C(8) C(7) 164.4(2) 75503 . .
C(10) C(9) C(8) C(7) -15.6(2) 75503 . 75503
C(10) C(9) C(10) C(1) 28.1(5) . 75503 75503
C(10) C(9) C(10) C(5) -154.4(3) . 75503 75503
C(10) C(9) C(10) C(1) 28.1(5) 75503 . .
C(10) C(9) C(10) C(5) -154.4(3) 75503 . .
C(9) C(8) C(7) C(6) -2.6(4) . . .
C(9) C(8) C(7) C(6) -2.6(4) . 75503 75503
C(7) C(8) C(7) C(6) 177.4(3) . 75503 75503
C(7) C(8) C(7) C(6) 177.4(3) 75503 . .
C(20) C(19) C(1411) N(1) -32.0(4) . . .
C(20) C(19) C(1411) C(15) -153.9(3) . . .
C(1411) C(19) C(20) S(1) 10.7(3) . . .
C(20) C(19) C(21) C(16) 169.7(3) . . .
C(20) C(19) C(21) C(22) 51.2(6) . . .
C(20) C(19) C(21) C(23) -75.9(4) . . .
C(21) C(19) C(20) S(1) -107.2(3) . . .
C(20) C(19) C(18) C(17) 172.3(3) . . .
C(18) C(19) C(20) S(1) 126.9(3) . . .
C(1411) C(19) C(21) C(16) 51.1(3) . . .
C(1411) C(19) C(21) C(22) -67.3(5) . . .
C(1411) C(19) C(21) C(23) 165.5(3) . . .
C(21) C(19) C(1411) N(1) 94.5(3) . . .
C(21) C(19) C(1411) C(15) -27.5(3) . . .
C(1411) C(19) C(18) C(17) -70.2(3) . . .
C(18) C(19) C(1411) N(1) -157.4(3) . . .
C(18) C(19) C(1411) C(15) 80.7(3) . . .
C(21) C(19) C(18) C(17) 39.3(4) . . .
C(18) C(19) C(21) C(16) -57.6(3) . . .
C(18) C(19) C(21) C(22) -176.0(4) . . .
C(18) C(19) C(21) C(23) 56.8(4) . . .
C(1) C(10) C(5) C(6) 159.7(4) . . .
C(1) C(10) C(5) C(4) -11.6(6) . . .
C(9) C(10) C(5) C(6) -17.9(6) . . .
C(9) C(10) C(5) C(4) 170.7(4) . . .
C(10) C(5) C(6) C(14) 176.8(4) . . .
C(10) C(5) C(6) C(7) 0.2(5) . . .
C(10) C(5) C(4) C(3) 2.9(7) . . .
C(6) C(5) C(4) C(3) -168.3(4) . . .
C(4) C(5) C(6) C(14) -11.8(7) . . .
C(4) C(5) C(6) C(7) 171.5(4) . . .
O(1) C(14) C(6) C(5) -53.9(6) . . .
O(1) C(14) C(6) C(7) 122.7(4) . . .
N(1) C(14) C(6) C(5) 134.6(4) . . .
N(1) C(14) C(6) C(7) -48.7(6) . . .
C(5) C(6) C(7) C(8) 10.6(6) . . .
C(14) C(6) C(7) C(8) -166.0(3) . . .
C(21) C(16) C(15) C(1411) 42.5(3) . . .
C(15) C(16) C(21) C(19) -56.1(3) . . .
C(15) C(16) C(21) C(22) 63.3(4) . . .
C(15) C(16) C(21) C(23) -173.1(3) . . .
C(21) C(16) C(17) C(18) -32.5(4) . . .
C(17) C(16) C(21) C(19) 53.4(3) . . .
C(17) C(16) C(21) C(22) 172.7(3) . . .
C(17) C(16) C(21) C(23) -63.7(4) . . .
C(15) C(16) C(17) C(18) 74.8(4) . . .
C(17) C(16) C(15) C(1411) -64.9(3) . . .
N(1) C(1411) C(15) C(16) -124.0(3) . . .
C(19) C(1411) C(15) C(16) -8.3(3) . . .
C(1) C(2) C(3) C(4) -10.3(7) . . .
C(2) C(3) C(4) C(5) 8.1(7) . . .
C(16) C(17) C(18) C(19) -4.3(4) . . .
